data_4112654
loop_
_publ_author_name
'Maryjane Tremayne'
'Leanne Grice'
'James C. Pyatt'
'Colin C. Seaton'
'Benson M. Kariuki'
'Helen H. Y. Tsui'
'Sarah L. Price'
'Julian C. Cherryman'

_publ_section_title
;
 Characterization of Complicated New Polymorphs of Chlorothalonil by X-ray
 Diffraction and Computer Crystal Structure Prediction
;
_journal_name_full 'Journal of the American Chemical Society'
_journal_page_first 7071
_journal_page_last 7081
_journal_paper_doi 10.1021/ja0498235
_journal_volume 126
_journal_year 2004
_chemical_formula_moiety 'C8 Cl4 N2'
_chemical_formula_sum 'C8 Cl4 N2'
_chemical_formula_weight 265.90
_chemical_name_systematic
;
 ?
;
_space_group_IT_number 4
_symmetry_cell_setting monoclinic
_symmetry_space_group_name_Hall 'P 2yb'
_symmetry_space_group_name_H-M 'P 1 21 1'
_atom_sites_solution_hydrogens geom
_atom_sites_solution_primary direct
_atom_sites_solution_secondary difmap
_audit_creation_method SHELXL-97
_cell_angle_alpha 90.00
_cell_angle_beta 109.448(5)
_cell_angle_gamma 90.00
_cell_formula_units_Z 6
_cell_length_a 13.591(2)
_cell_length_b 6.3033(9)
_cell_length_c 18.429(3)
_cell_measurement_reflns_used 5698
_cell_measurement_temperature 296(2)
_cell_measurement_theta_max 28.3
_cell_measurement_theta_min 1.17
_cell_volume 1488.7(4)
_computing_cell_refinement 'MSC software'
_computing_data_collection 'MSC software'
_computing_data_reduction 'MSC software'
_computing_structure_refinement 'SHELXL-93 (Sheldrick, 1993)'
_computing_structure_solution 'SHELXS-86 (Sheldrick, 1990)'
_diffrn_ambient_temperature 296(2)
_diffrn_measured_fraction_theta_full 0.942
_diffrn_measured_fraction_theta_max 0.942
_diffrn_measurement_device_type 'Rigaku R-axis IIc'
_diffrn_measurement_method 'Image plate scans'
_diffrn_radiation_monochromator graphite
_diffrn_radiation_source 'Rotating anode'
_diffrn_radiation_type MoK\a
_diffrn_radiation_wavelength 0.71069
_diffrn_reflns_av_R_equivalents 0.0465
_diffrn_reflns_av_sigmaI/netI 0.0464
_diffrn_reflns_limit_h_max 18
_diffrn_reflns_limit_h_min -18
_diffrn_reflns_limit_k_max 8
_diffrn_reflns_limit_k_min -8
_diffrn_reflns_limit_l_max 24
_diffrn_reflns_limit_l_min -23
_diffrn_reflns_number 10823
_diffrn_reflns_theta_full 28.30
_diffrn_reflns_theta_max 28.30
_diffrn_reflns_theta_min 1.17
_exptl_absorpt_coefficient_mu 1.146
_exptl_absorpt_correction_type none
_exptl_crystal_colour clear
_exptl_crystal_density_diffrn 1.780
_exptl_crystal_description needle
_exptl_crystal_F_000 780
_exptl_crystal_size_max 0.50
_exptl_crystal_size_mid 0.08
_exptl_crystal_size_min 0.08
_refine_diff_density_max 0.340
_refine_diff_density_min -0.417
_refine_diff_density_rms 0.067
_refine_ls_abs_structure_details 'Flack H D (1983), Acta Cryst. A39, 876-881'
_refine_ls_abs_structure_Flack 0.18(16)
_refine_ls_extinction_method none
_refine_ls_goodness_of_fit_ref 1.128
_refine_ls_hydrogen_treatment mixed
_refine_ls_matrix_type full
_refine_ls_number_parameters 379
_refine_ls_number_reflns 6427
_refine_ls_number_restraints 1
_refine_ls_restrained_S_all 1.128
_refine_ls_R_factor_all 0.0793
_refine_ls_R_factor_gt 0.0696
_refine_ls_shift/su_max 0.067
_refine_ls_shift/su_mean 0.015
_refine_ls_structure_factor_coef Fsqd
_refine_ls_weighting_details 'calc w=1/[\s^2^(Fo^2^)+(0.0274P)^2^+2.8725P] where P=(Fo^2^+2Fc^2^)/3'
_refine_ls_weighting_scheme calc
_refine_ls_wR_factor_gt 0.1318
_refine_ls_wR_factor_ref 0.1383
_reflns_number_gt 5698
_reflns_number_total 6427
_reflns_threshold_expression >2sigma(I)
_cod_data_source_file ja0498235si20040111_041330_2.cif
_cod_data_source_block form3
_cod_original_cell_volume 1488.6(4)
_cod_database_code 4112654

loop_
_symmetry_equiv_pos_as_xyz
'x, y, z'
'-x, y+1/2, -z'

loop_
_atom_site_label
_atom_site_type_symbol
_atom_site_fract_x
_atom_site_fract_y
_atom_site_fract_z
_atom_site_U_iso_or_equiv
_atom_site_adp_type
_atom_site_occupancy
_atom_site_symmetry_multiplicity
_atom_site_calc_flag
C1 C 0.5324(4) 0.8736(12) 0.3237(3) 0.0354(16) Uani 1 1 d
C2 C 0.5684(5) 0.9952(13) 0.2737(3) 0.0363(15) Uani 1 1 d
C3 C 0.5421(5) 0.9290(14) 0.1961(3) 0.0361(14) Uani 1 1 d
C4 C 0.4826(5) 0.7471(13) 0.1696(3) 0.0361(15) Uani 1 1 d
C5 C 0.4476(5) 0.6273(13) 0.2191(3) 0.0360(15) Uani 1 1 d
C6 C 0.4730(5) 0.6926(15) 0.2967(4) 0.0442(18) Uani 1 1 d
C7 C 0.5572(5) 0.9316(17) 0.4034(4) 0.0480(19) Uani 1 1 d
C8 C 0.5805(5) 1.0566(13) 0.1450(4) 0.0368(17) Uani 1 1 d
C9 C 0.1316(5) 0.6928(14) -0.0298(4) 0.0385(16) Uani 1 1 d
C10 C 0.1920(5) 0.8772(12) -0.0035(4) 0.0359(15) Uani 1 1 d
C11 C 0.2256(5) 1.0064(14) -0.0523(4) 0.0377(15) Uani 1 1 d
C12 C 0.1968(4) 0.9544(10) -0.1295(3) 0.0310(14) Uani 1 1 d
C13 C 0.1368(5) 0.7720(14) -0.1581(3) 0.0396(18) Uani 1 1 d
C14 C 0.1049(5) 0.6449(14) -0.1085(3) 0.0367(16) Uani 1 1 d
C15 C 0.0985(5) 0.5599(14) 0.0231(4) 0.0398(16) Uani 1 1 d
C16 C 0.1071(5) 0.7155(15) -0.2391(3) 0.0442(17) Uani 1 1 d
C17 C -0.2071(5) 0.7052(13) -0.3629(3) 0.0358(15) Uani 1 1 d
C18 C -0.1480(5) 0.8919(14) -0.3371(3) 0.0406(17) Uani 1 1 d
C19 C -0.1094(5) 1.0121(14) -0.3862(3) 0.0389(16) Uani 1 1 d
C20 C -0.1309(4) 0.9426(14) -0.4620(3) 0.0375(16) Uani 1 1 d
C21 C -0.1895(5) 0.7602(13) -0.4882(3) 0.0368(16) Uani 1 1 d
C22 C -0.2271(5) 0.6425(13) -0.4387(3) 0.0353(15) Uani 1 1 d
C23 C -0.2445(5) 0.5808(14) -0.3110(3) 0.0394(17) Uani 1 1 d
C24 C -0.2145(5) 0.6924(12) -0.5696(4) 0.0412(15) Uani 1 1 d
Cl1 Cl 0.64302(15) 1.2150(4) 0.30672(10) 0.0514(5) Uani 1 1 d
Cl2 Cl 0.45422(15) 0.6807(4) 0.07483(10) 0.0524(5) Uani 1 1 d
Cl3 Cl 0.37221(15) 0.4046(4) 0.18622(11) 0.0543(5) Uani 1 1 d
Cl4 Cl 0.43198(16) 0.5431(4) 0.35975(11) 0.0568(6) Uani 1 1 d
Cl5 Cl 0.02716(15) 0.4253(4) -0.14193(11) 0.0548(5) Uani 1 1 d
Cl6 Cl 0.22429(14) 0.9415(4) 0.09397(9) 0.0499(5) Uani 1 1 d
Cl7 Cl 0.30180(15) 1.2268(4) -0.01702(11) 0.0539(5) Uani 1 1 d
Cl8 Cl 0.23568(16) 1.1067(4) -0.19260(10) 0.0557(5) Uani 1 1 d
Cl9 Cl -0.30246(15) 0.4179(4) -0.47187(11) 0.0528(5) Uani 1 1 d
Cl10 Cl -0.12333(15) 0.9697(4) -0.24299(9) 0.0549(6) Uani 1 1 d
Cl11 Cl -0.03642(15) 1.2355(4) -0.35394(11) 0.0544(5) Uani 1 1 d
Cl12 Cl -0.08871(16) 1.0874(4) -0.52579(11) 0.0585(6) Uani 1 1 d
N1 N 0.5805(5) 0.9795(15) 0.4668(3) 0.069(2) Uani 1 1 d
N2 N 0.6067(5) 1.1564(14) 0.1036(3) 0.064(2) Uani 1 1 d
N3 N 0.0699(5) 0.4663(13) 0.0631(3) 0.071(2) Uani 1 1 d
N4 N 0.0817(5) 0.6759(12) -0.3006(3) 0.0630(18) Uani 1 1 d
N5 N -0.2763(5) 0.4898(12) -0.2704(3) 0.0607(18) Uani 1 1 d
N6 N -0.2365(5) 0.6421(13) -0.6291(4) 0.0665(19) Uani 1 1 d

loop_
_atom_site_aniso_label
_atom_site_aniso_U_11
_atom_site_aniso_U_22
_atom_site_aniso_U_33
_atom_site_aniso_U_23
_atom_site_aniso_U_13
_atom_site_aniso_U_12
C1 0.029(3) 0.038(4) 0.037(3) -0.009(3) 0.007(2) -0.013(3)
C2 0.041(3) 0.031(4) 0.038(3) -0.001(3) 0.014(3) 0.001(3)
C3 0.034(3) 0.040(4) 0.036(3) 0.000(3) 0.013(2) 0.013(3)
C4 0.031(3) 0.045(4) 0.032(3) -0.017(3) 0.009(2) -0.011(3)
C5 0.037(3) 0.035(4) 0.036(3) -0.005(3) 0.011(2) 0.001(3)
C6 0.046(4) 0.057(5) 0.034(3) 0.002(4) 0.019(3) 0.009(4)
C7 0.037(3) 0.062(5) 0.044(4) -0.002(4) 0.012(3) 0.001(4)
C8 0.038(3) 0.036(4) 0.037(3) -0.005(3) 0.012(3) -0.007(3)
C9 0.036(3) 0.050(4) 0.034(3) -0.005(3) 0.017(2) -0.009(3)
C10 0.038(3) 0.038(4) 0.033(3) 0.004(3) 0.015(2) 0.007(3)
C11 0.035(3) 0.040(4) 0.039(3) -0.002(3) 0.014(2) -0.001(3)
C12 0.031(3) 0.024(3) 0.038(3) 0.006(3) 0.011(2) 0.004(3)
C13 0.039(3) 0.052(5) 0.028(3) -0.001(3) 0.012(2) 0.008(4)
C14 0.027(3) 0.050(5) 0.033(3) -0.004(3) 0.009(2) -0.005(3)
C15 0.031(3) 0.048(4) 0.041(3) 0.004(3) 0.012(3) -0.004(3)
C16 0.047(3) 0.052(5) 0.032(3) -0.003(3) 0.011(3) -0.009(4)
C17 0.037(3) 0.041(4) 0.029(3) -0.001(3) 0.010(2) -0.006(3)
C18 0.042(3) 0.047(5) 0.032(3) -0.001(3) 0.011(2) 0.010(4)
C19 0.042(3) 0.044(4) 0.029(3) -0.002(3) 0.010(2) 0.007(4)
C20 0.030(3) 0.048(4) 0.034(3) 0.004(3) 0.009(2) -0.007(3)
C21 0.037(3) 0.048(5) 0.024(3) 0.000(3) 0.009(2) 0.007(3)
C22 0.030(3) 0.038(4) 0.037(3) -0.010(3) 0.009(2) -0.009(3)
C23 0.047(4) 0.055(5) 0.021(3) 0.002(3) 0.016(2) 0.001(4)
C24 0.047(3) 0.035(3) 0.045(3) -0.007(3) 0.020(3) -0.004(3)
Cl1 0.0566(10) 0.0503(12) 0.0456(9) -0.0136(9) 0.0149(7) -0.0171(11)
Cl2 0.0588(10) 0.0666(15) 0.0347(7) -0.0113(9) 0.0197(7) -0.0111(11)
Cl3 0.0593(11) 0.0499(13) 0.0539(10) -0.0123(10) 0.0192(8) -0.0179(11)
Cl4 0.0649(11) 0.0667(15) 0.0448(9) 0.0077(10) 0.0263(8) -0.0096(12)
Cl5 0.0572(10) 0.0533(13) 0.0542(10) -0.0112(10) 0.0188(8) -0.0163(11)
Cl6 0.0549(9) 0.0649(13) 0.0301(7) -0.0100(9) 0.0144(6) -0.0056(9)
Cl7 0.0595(11) 0.0519(12) 0.0519(9) -0.0123(10) 0.0204(8) -0.0231(11)
Cl8 0.0704(12) 0.0605(13) 0.0430(9) 0.0043(10) 0.0279(8) -0.0105(12)
Cl9 0.0558(10) 0.0503(12) 0.0509(9) -0.0108(10) 0.0158(7) -0.0199(10)
Cl10 0.0622(11) 0.0680(15) 0.0349(8) -0.0173(9) 0.0169(7) -0.0094(11)
Cl11 0.0582(11) 0.0497(13) 0.0527(10) -0.0080(10) 0.0149(8) -0.0132(11)
Cl12 0.0707(12) 0.0609(13) 0.0514(10) 0.0028(10) 0.0305(9) -0.0141(12)
N1 0.080(5) 0.091(7) 0.038(3) -0.017(4) 0.022(3) -0.003(5)
N2 0.070(4) 0.076(6) 0.049(3) 0.005(4) 0.023(3) -0.012(5)
N3 0.082(5) 0.082(5) 0.049(3) 0.003(4) 0.020(3) -0.027(4)
N4 0.077(4) 0.066(5) 0.050(3) -0.009(4) 0.026(3) -0.004(4)
N5 0.071(4) 0.067(5) 0.048(3) -0.005(3) 0.024(3) -0.021(4)
N6 0.077(4) 0.072(5) 0.058(4) -0.015(4) 0.033(3) -0.014(4)

loop_
_atom_type_symbol
_atom_type_description
_atom_type_scat_dispersion_real
_atom_type_scat_dispersion_imag
_atom_type_scat_source
C C 0.0033 0.0016 'International Tables Vol C Tables 4.2.6.8 and 6.1.1.4'
Cl Cl 0.1484 0.1585 'International Tables Vol C Tables 4.2.6.8 and 6.1.1.4'
N N 0.0061 0.0033 'International Tables Vol C Tables 4.2.6.8 and 6.1.1.4'

loop_
_geom_angle_atom_site_label_1
_geom_angle_atom_site_label_2
_geom_angle_atom_site_label_3
_geom_angle
C6 C1 C2 120.0(6)
C6 C1 C7 119.0(7)
C2 C1 C7 121.0(7)
C1 C2 C3 118.3(7)
C1 C2 Cl1 120.3(5)
C3 C2 Cl1 121.4(6)
C4 C3 C2 121.2(6)
C4 C3 C8 121.1(6)
C2 C3 C8 117.6(7)
C5 C4 C3 120.3(6)
C5 C4 Cl2 121.9(6)
C3 C4 Cl2 117.8(5)
C4 C5 C6 119.0(7)
C4 C5 Cl3 120.5(5)
C6 C5 Cl3 120.5(6)
C1 C6 C5 121.1(7)
C1 C6 Cl4 119.1(5)
C5 C6 Cl4 119.8(7)
N1 C7 C1 177.5(8)
N2 C8 C3 177.5(8)
C14 C9 C10 116.8(6)
C14 C9 C15 122.2(7)
C10 C9 C15 120.9(6)
C11 C10 C9 122.4(6)
C11 C10 Cl6 120.1(6)
C9 C10 Cl6 117.5(5)
C12 C11 C10 118.8(7)
C12 C11 Cl7 120.6(6)
C10 C11 Cl7 120.6(5)
C11 C12 C13 120.7(6)
C11 C12 Cl8 121.1(5)
C13 C12 Cl8 118.2(5)
C14 C13 C12 119.5(6)
C14 C13 C16 119.6(7)
C12 C13 C16 120.9(6)
C13 C14 C9 121.7(7)
C13 C14 Cl5 121.0(5)
C9 C14 Cl5 117.3(6)
N3 C15 C9 176.6(9)
N4 C16 C13 177.7(9)
C22 C17 C18 118.3(6)
C22 C17 C23 120.9(7)
C18 C17 C23 120.8(6)
C19 C18 C17 121.6(6)
C19 C18 Cl10 120.2(6)
C17 C18 Cl10 118.2(5)
C20 C19 C18 118.3(7)
C20 C19 Cl11 120.6(6)
C18 C19 Cl11 121.1(5)
C21 C20 C19 120.7(6)
C21 C20 Cl12 118.8(5)
C19 C20 Cl12 120.5(6)
C20 C21 C22 120.3(6)
C20 C21 C24 119.9(6)
C22 C21 C24 119.7(7)
C17 C22 C21 120.9(7)
C17 C22 Cl9 118.8(5)
C21 C22 Cl9 120.3(5)
N5 C23 C17 177.4(9)
N6 C24 C21 177.3(8)

loop_
_geom_bond_atom_site_label_1
_geom_bond_atom_site_label_2
_geom_bond_distance
C1 C6 1.391(11)
C1 C2 1.406(9)
C1 C7 1.441(9)
C2 C3 1.415(9)
C2 Cl1 1.705(8)
C3 C4 1.395(11)
C3 C8 1.461(10)
C4 C5 1.384(10)
C4 Cl2 1.711(6)
C5 C6 1.416(9)
C5 Cl3 1.724(8)
C6 Cl4 1.726(8)
C7 N1 1.145(8)
C8 N2 1.135(9)
C9 C14 1.405(9)
C9 C10 1.413(10)
C9 C15 1.465(9)
C10 C11 1.399(10)
C10 Cl6 1.749(6)
C11 C12 1.383(9)
C11 Cl7 1.725(8)
C12 C13 1.407(10)
C12 Cl8 1.722(6)
C13 C14 1.390(10)
C13 C16 1.454(8)
C14 Cl5 1.726(8)
C15 N3 1.110(9)
C16 N4 1.098(8)
C17 C22 1.389(8)
C17 C18 1.414(11)
C17 C23 1.453(9)
C18 C19 1.408(10)
C18 Cl10 1.725(6)
C19 C20 1.400(9)
C19 Cl11 1.711(8)
C20 C21 1.390(11)
C20 Cl12 1.730(7)
C21 C22 1.396(10)
C21 C24 1.486(9)
C22 Cl9 1.735(7)
C23 N5 1.136(8)
C24 N6 1.083(8)
